data_7205502
loop_
_publ_author_name
'Morales, Dolores'
'P\'erez, Julio'
'Mart\'inez-Garc\'ia, H\'ector'
'Puerto, Marcos'
'del R\'io, Ignacio'

_publ_section_title
;
 Hydrogen-bonded adducts between neutral molecules and
 [Mo(\h3-methallyl)(CO)2(HOC(py)3)]+: snapshots of a deprotonation
;
_journal_issue 1
_journal_name_full CrystEngComm
_journal_page_first 60
_journal_paper_doi 10.1039/c0ce00688b
_journal_volume 13
_journal_year 2011
_chemical_formula_moiety 'C32 H12 B F24, C23 H21 Mo N2 O3, H2 O'
_chemical_formula_sum 'C55 H35 B F24 Mo N2 O4'
_chemical_formula_weight 1350.60
_chemical_name_systematic
;
?
;
_space_group_IT_number 2
_symmetry_cell_setting triclinic
_symmetry_space_group_name_Hall '-P 1'
_symmetry_space_group_name_H-M 'P -1'
_atom_sites_solution_hydrogens geom
_atom_sites_solution_primary direct
_atom_sites_solution_secondary difmap
_audit_creation_method SHELXL-97
_cell_angle_alpha 85.431(6)
_cell_angle_beta 83.001(6)
_cell_angle_gamma 81.125(6)
_cell_formula_units_Z 2
_cell_length_a 12.4659(10)
_cell_length_b 13.5960(10)
_cell_length_c 17.4953(13)
_cell_measurement_reflns_used 5947
_cell_measurement_temperature 150(2)
_cell_measurement_theta_max 73.7037
_cell_measurement_theta_min 3.2939
_cell_volume 2902.3(4)
_computing_cell_refinement
;
CrysAlis RED, Oxford Diffraction Ltd.,
Version 1.171.32.15 (release 10-01-2008 CrysAlis171 .NET)
(compiled Jan 10 2008,16:37:18)
;
_computing_data_collection
;
CrysAlis CCD, Oxford Diffraction Ltd.,
Version 1.171.32.15 (release 10-01-2008 CrysAlis171 .NET)
(compiled Jan 10 2008,16:37:18)
;
_computing_data_reduction
;
CrysAlis RED, Oxford Diffraction Ltd.,
Version 1.171.32.15 (release 10-01-2008 CrysAlis171 .NET)
(compiled Jan 10 2008,16:37:18)
;
_computing_molecular_graphics 'PLATON (Spek, 2008)'
_computing_publication_material 'SHELXL-97 (Sheldrick, 2008)'
_computing_structure_refinement 'SHELXL-97 (Sheldrick, 2008)'
_diffrn_ambient_temperature 150(2)
_diffrn_detector_area_resol_mean 8.2640
_diffrn_measured_fraction_theta_full 0.957
_diffrn_measured_fraction_theta_max 0.987
_diffrn_measurement_device_type 'Xcalibur, Onyx, Nova'
_diffrn_measurement_method '\w scans'
_diffrn_radiation_monochromator mirror
_diffrn_radiation_source 'Nova (Cu) X-ray Source'
_diffrn_radiation_type 'Cu K\a'
_diffrn_radiation_wavelength 1.5418
_diffrn_reflns_av_R_equivalents 0.0616
_diffrn_reflns_av_sigmaI/netI 0.0714
_diffrn_reflns_limit_h_max 15
_diffrn_reflns_limit_h_min -13
_diffrn_reflns_limit_k_max 16
_diffrn_reflns_limit_k_min -14
_diffrn_reflns_limit_l_max 21
_diffrn_reflns_limit_l_min -19
_diffrn_reflns_number 21862
_diffrn_reflns_theta_full 73.94
_diffrn_reflns_theta_max 73.94
_diffrn_reflns_theta_min 3.30
_exptl_absorpt_coefficient_mu 2.972
_exptl_absorpt_correction_T_max 0.930
_exptl_absorpt_correction_T_min 0.810
_exptl_absorpt_correction_type multi-scan
_exptl_absorpt_process_details
;
CrysAlisPro, Oxford Diffraction Ltd.,
Version 1.171.33.55 (release 05-01-2010 CrysAlis171 .NET)
(compiled Jan 5 2010,16:28:46)
Empirical absorption correction using spherical harmonics,
implemented in SCALE3 ABSPACK scaling algorithm.
;
_exptl_crystal_colour orange
_exptl_crystal_density_diffrn 1.545
_exptl_crystal_density_method 'not measured'
_exptl_crystal_description blocks
_exptl_crystal_F_000 1348
_exptl_crystal_size_max 0.1053
_exptl_crystal_size_mid 0.0584
_exptl_crystal_size_min 0.0246
_refine_diff_density_max 1.883
_refine_diff_density_min -0.992
_refine_diff_density_rms 0.169
_refine_ls_extinction_method none
_refine_ls_goodness_of_fit_ref 1.009
_refine_ls_hydrogen_treatment mixed
_refine_ls_matrix_type full
_refine_ls_number_parameters 793
_refine_ls_number_reflns 11256
_refine_ls_number_restraints 4
_refine_ls_restrained_S_all 1.009
_refine_ls_R_factor_all 0.1194
_refine_ls_R_factor_gt 0.0969
_refine_ls_shift/su_max 0.002
_refine_ls_shift/su_mean 0.000
_refine_ls_structure_factor_coef Fsqd
_refine_ls_weighting_details
; calc
[1.00000+-1.00000exp(-7.65(sin\q/\l)^2^)]/
[\s^2^(Fo^2^)+0.0000+0.0000*P+(0.2000P)^2^+0.0000sin\q/\l]
where P = 0.33333Fo^2^ + 0.66667Fc^2^
;
_refine_ls_weighting_scheme calc
_refine_ls_wR_factor_gt 0.2376
_refine_ls_wR_factor_ref 0.2406
_reflns_number_gt 7361
_reflns_number_total 11256
_reflns_threshold_expression >2\s(I)
_cod_data_source_file C0CE00688B.TXT
_cod_data_source_block 1'H_(mp302)
_cod_database_code 7205502

loop_
_symmetry_equiv_pos_as_xyz
'x, y, z'
'-x, -y, -z'

loop_
_atom_site_label
_atom_site_type_symbol
_atom_site_fract_x
_atom_site_fract_y
_atom_site_fract_z
_atom_site_U_iso_or_equiv
_atom_site_adp_type
_atom_site_occupancy
_atom_site_symmetry_multiplicity
_atom_site_calc_flag
_atom_site_refinement_flags
_atom_site_disorder_assembly
_atom_site_disorder_group
C1 C 0.5870(10) 0.8034(7) 0.4766(7) 0.085(3) Uani 1 1 d . . .
H1A H 0.6524 0.8346 0.4732 0.101 Uiso 1 1 calc R . .
H1B H 0.5399 0.8129 0.5246 0.101 Uiso 1 1 calc R . .
C2 C 0.5978(9) 0.7122(8) 0.4471(6) 0.081(3) Uani 1 1 d . . .
C3 C 0.6579(10) 0.7021(8) 0.3735(8) 0.087(3) Uani 1 1 d . . .
H3A H 0.6621 0.6385 0.3509 0.105 Uiso 1 1 calc R . .
H3B H 0.7257 0.7301 0.3650 0.105 Uiso 1 1 calc R . .
C4 C 0.5418(11) 0.6282(7) 0.4901(7) 0.092(4) Uani 1 1 d . . .
H4A H 0.5583 0.5698 0.4609 0.138 Uiso 1 1 calc R . .
H4B H 0.4642 0.6488 0.4965 0.138 Uiso 1 1 calc R . .
H4C H 0.5676 0.6134 0.5398 0.138 Uiso 1 1 calc R . .
C5 C 0.3225(6) 0.7022(5) 0.3359(3) 0.0481(15) Uani 1 1 d . . .
C10 C 0.5285(10) 0.9417(7) 0.3874(5) 0.077(3) Uani 1 1 d . . .
C20 C 0.6051(11) 0.8360(8) 0.2761(7) 0.087(3) Uani 1 1 d . . .
C31 C 0.2982(7) 0.7975(5) 0.2827(3) 0.0515(16) Uani 1 1 d . . .
C32 C 0.2114(7) 0.8212(5) 0.2409(4) 0.0541(17) Uani 1 1 d . . .
H32 H 0.1615 0.7771 0.2405 0.065 Uiso 1 1 calc R . .
C33 C 0.1991(8) 0.9136(5) 0.1986(4) 0.0591(18) Uani 1 1 d . . .
H33 H 0.1406 0.9316 0.1695 0.071 Uiso 1 1 calc R . .
C34 C 0.2739(8) 0.9771(6) 0.2006(4) 0.064(2) Uani 1 1 d . . .
H34 H 0.2683 1.0378 0.1717 0.076 Uiso 1 1 calc R . .
C35 C 0.3575(8) 0.9495(5) 0.2459(4) 0.0599(19) Uani 1 1 d . . .
H35 H 0.4060 0.9941 0.2491 0.072 Uiso 1 1 calc R . .
C40 C 0.2787(7) 0.6098(5) 0.3161(4) 0.0560(18) Uani 1 1 d . . .
C41 C 0.2617(8) 0.5349(5) 0.3737(4) 0.0592(19) Uani 1 1 d . . .
H41 H 0.2657 0.5468 0.4248 0.071 Uiso 1 1 calc R . .
C42 C 0.2391(9) 0.4433(6) 0.3563(5) 0.070(2) Uani 1 1 d . . .
H42 H 0.2288 0.3939 0.3953 0.084 Uiso 1 1 calc R . .
C43 C 0.2319(11) 0.4257(6) 0.2798(6) 0.085(3) Uani 1 1 d . . .
H43 H 0.2167 0.3643 0.2676 0.101 Uiso 1 1 calc R . .
C44 C 0.2476(10) 0.5003(7) 0.2214(5) 0.079(3) Uani 1 1 d . . .
H44 H 0.2429 0.4893 0.1702 0.095 Uiso 1 1 calc R . .
C45 C 0.2704(9) 0.5916(6) 0.2415(4) 0.066(2) Uani 1 1 d . . .
H45 H 0.2802 0.6416 0.2030 0.080 Uiso 1 1 calc R . .
C51 C 0.2785(7) 0.7407(5) 0.4157(4) 0.0523(16) Uani 1 1 d . . .
C52 C 0.1760(7) 0.7315(5) 0.4519(4) 0.0588(18) Uani 1 1 d . . .
H52 H 0.1309 0.6950 0.4308 0.071 Uiso 1 1 calc R . .
C53 C 0.1407(9) 0.7781(6) 0.5209(4) 0.067(2) Uani 1 1 d . . .
H53 H 0.0714 0.7741 0.5464 0.080 Uiso 1 1 calc R . .
C54 C 0.2125(11) 0.8305(6) 0.5502(4) 0.078(3) Uani 1 1 d . . .
H54 H 0.1927 0.8607 0.5967 0.093 Uiso 1 1 calc R . .
C55 C 0.3101(10) 0.8370(5) 0.5107(4) 0.070(3) Uani 1 1 d . . .
H55 H 0.3558 0.8740 0.5307 0.084 Uiso 1 1 calc R . .
C60 C 0.9967(7) 0.1582(5) 0.2543(3) 0.0511(16) Uani 1 1 d . . .
C61 C 0.9520(7) 0.0693(5) 0.2648(4) 0.0558(17) Uani 1 1 d . . .
H61 H 0.9016 0.0589 0.2323 0.067 Uiso 1 1 calc R . .
C62 C 0.9799(7) -0.0048(5) 0.3224(4) 0.0530(16) Uani 1 1 d . . .
C63 C 1.0564(7) 0.0064(5) 0.3704(4) 0.0549(17) Uani 1 1 d . . .
H63 H 1.0758 -0.0425 0.4086 0.066 Uiso 1 1 calc R . .
C64 C 1.1040(7) 0.0944(5) 0.3596(4) 0.0555(18) Uani 1 1 d . . .
C65 C 1.0764(7) 0.1664(5) 0.3030(4) 0.0557(18) Uani 1 1 d . . .
H65 H 1.1116 0.2225 0.2965 0.067 Uiso 1 1 calc R . .
C66 C 0.9232(8) -0.0958(5) 0.3310(5) 0.0601(19) Uani 1 1 d . . .
C67 C 1.1883(9) 0.1100(6) 0.4105(5) 0.063(2) Uani 1 1 d . . .
C70 C 1.0701(7) 0.2208(5) 0.1169(4) 0.0557(17) Uani 1 1 d . . .
C71 C 1.0760(8) 0.1426(6) 0.0685(4) 0.063(2) Uani 1 1 d . . .
H71 H 1.0186 0.1053 0.0738 0.075 Uiso 1 1 calc R . .
C72 C 1.1621(8) 0.1185(6) 0.0137(4) 0.065(2) Uani 1 1 d . . .
C73 C 1.2491(9) 0.1722(9) 0.0039(5) 0.077(2) Uani 1 1 d . . .
H73 H 1.3082 0.1579 -0.0334 0.092 Uiso 1 1 calc R . .
C74 C 1.2429(11) 0.2500(9) 0.0537(6) 0.084(3) Uani 1 1 d . . .
C75 C 1.1563(9) 0.2723(7) 0.1085(5) 0.070(2) Uani 1 1 d . . .
H75 H 1.1564 0.3236 0.1405 0.084 Uiso 1 1 calc R . .
C76 C 1.1621(12) 0.0348(8) -0.0369(5) 0.085(3) Uani 1 1 d . . .
C77 C 1.3392(16) 0.3149(17) 0.0468(12) 0.123(5) Uani 1 1 d . . .
C80 C 0.9598(8) 0.3576(5) 0.2149(4) 0.060(2) Uani 1 1 d . . .
C81 C 0.9412(8) 0.3829(5) 0.2907(4) 0.063(2) Uani 1 1 d . . .
H81 H 0.9359 0.3321 0.3292 0.076 Uiso 1 1 calc R . .
C82 C 0.9301(9) 0.4802(6) 0.3122(5) 0.066(2) Uani 1 1 d . . .
C83 C 0.9358(9) 0.5585(5) 0.2575(5) 0.070(2) Uani 1 1 d . . .
H83 H 0.9288 0.6239 0.2716 0.084 Uiso 1 1 calc R . .
C84 C 0.9522(10) 0.5362(6) 0.1818(5) 0.078(3) Uani 1 1 d . . .
C85 C 0.9651(10) 0.4392(6) 0.1602(4) 0.073(3) Uani 1 1 d . . .
H85 H 0.9777 0.4274 0.1080 0.087 Uiso 1 1 calc R . .
C86 C 0.9107(11) 0.5002(6) 0.3960(5) 0.074(3) Uani 1 1 d . . .
C87 C 0.9532(16) 0.6211(8) 0.1214(6) 0.108(5) Uani 1 1 d . . .
C90 C 0.8496(8) 0.2393(5) 0.1566(4) 0.0595(19) Uani 1 1 d . . .
C91 C 0.8307(8) 0.2568(6) 0.0786(4) 0.0634(19) Uani 1 1 d . . .
H91 H 0.8874 0.2703 0.0415 0.076 Uiso 1 1 calc R . .
C92 C 0.7292(10) 0.2541(9) 0.0572(5) 0.080(3) Uani 1 1 d . . .
C93 C 0.6418(11) 0.2366(10) 0.1088(7) 0.089(3) Uani 1 1 d . . .
H93 H 0.5742 0.2326 0.0929 0.107 Uiso 1 1 calc R . .
C94 C 0.6589(11) 0.2249(12) 0.1866(7) 0.101(4) Uani 1 1 d . . .
C95 C 0.7605(9) 0.2244(8) 0.2083(5) 0.077(3) Uani 1 1 d . . .
H95 H 0.7698 0.2135 0.2604 0.092 Uiso 1 1 calc R . .
C96 C 0.7092(11) 0.2699(13) -0.0271(6) 0.099(4) Uani 1 1 d . . .
C97 C 0.5618(18) 0.207(3) 0.2460(12) 0.170(12) Uani 1 1 d . . .
N1 N 0.3721(6) 0.8607(4) 0.2858(3) 0.0526(14) Uani 1 1 d . . .
N3 N 0.3471(6) 0.7938(4) 0.4438(3) 0.0528(14) Uani 1 1 d . . .
O1 O 0.4368(5) 0.6787(3) 0.3361(3) 0.0545(12) Uani 1 1 d D . .
O10 O 0.5417(10) 1.0206(5) 0.4018(5) 0.104(3) Uani 1 1 d . . .
O20 O 0.6680(9) 0.8531(8) 0.2214(6) 0.110(3) Uani 1 1 d . . .
O100 O 0.5449(15) 0.584(2) 0.2258(16) 0.225(14) Uani 1 1 d D . .
F1 F 0.8191(5) -0.0752(4) 0.3521(3) 0.0776(14) Uani 1 1 d . . .
F2 F 0.9339(6) -0.1410(4) 0.2638(3) 0.0817(16) Uani 1 1 d . . .
F3 F 0.9659(6) -0.1653(4) 0.3812(4) 0.0874(18) Uani 1 1 d . . .
F4 F 1.2822(9) 0.1150(19) 0.3733(8) 0.236(11) Uani 1 1 d . . .
F5 F 1.1662(7) 0.1973(5) 0.4407(4) 0.103(2) Uani 1 1 d . . .
F6 F 1.2024(13) 0.0453(6) 0.4647(7) 0.195(8) Uani 1 1 d . . .
F7 F 1.0928(9) 0.0591(5) -0.0899(3) 0.108(3) Uani 1 1 d . . .
F8 F 1.1305(7) -0.0453(4) 0.0038(3) 0.095(2) Uani 1 1 d . . .
F9 F 1.2598(10) 0.0042(8) -0.0735(7) 0.134(4) Uani 1 1 d . . .
F10 F 1.2953(11) 0.4107(9) 0.0253(9) 0.152(4) Uani 1 1 d . . .
F11 F 1.3738(8) 0.3240(10) 0.1049(11) 0.169(6) Uani 1 1 d . . .
F12 F 1.4153(10) 0.2819(13) -0.0098(11) 0.180(7) Uani 1 1 d . . .
F13 F 0.9255(9) 0.5911(4) 0.4100(4) 0.110(3) Uani 1 1 d . . .
F14 F 0.8072(7) 0.4903(5) 0.4259(3) 0.096(2) Uani 1 1 d . . .
F15 F 0.9735(6) 0.4349(4) 0.4389(3) 0.0796(16) Uani 1 1 d . . .
F16 F 0.997(2) 0.5994(6) 0.0579(4) 0.260(12) Uani 1 1 d . . .
F17 F 0.9922(10) 0.6972(5) 0.1394(4) 0.128(4) Uani 1 1 d . . .
F18 F 0.8558(16) 0.6627(16) 0.1091(14) 0.281(14) Uani 1 1 d . . .
F19 F 0.8002(8) 0.2495(7) -0.0751(4) 0.112(3) Uani 1 1 d . . .
F20 F 0.6496(10) 0.2117(13) -0.0491(6) 0.159(5) Uani 1 1 d . . .
F21 F 0.6489(13) 0.3624(8) -0.0396(5) 0.156(5) Uani 1 1 d . . .
F22 F 0.530(2) 0.125(3) 0.2381(9) 0.32(2) Uani 1 1 d D . .
F23 F 0.5868(9) 0.2071(10) 0.3187(5) 0.136(4) Uani 1 1 d . . .
F24 F 0.4838(13) 0.275(3) 0.2439(10) 0.32(2) Uani 1 1 d D . .
Mo Mo 0.50138(6) 0.81077(4) 0.36446(4) 0.0591(3) Uani 1 1 d . . .
B1 B 0.9696(8) 0.2446(6) 0.1852(4) 0.056(2) Uani 1 1 d . . .
H1 H 0.466(8) 0.632(6) 0.304(5) 0.068 Uiso 1 1 d D . .
H500 H 0.574(7) 0.565(7) 0.172(2) 0.19 Uiso 1 1 d D . .
H600 H 0.471(4) 0.569(7) 0.245(5) 0.19 Uiso 1 1 d D . .

loop_
_atom_site_aniso_label
_atom_site_aniso_U_11
_atom_site_aniso_U_22
_atom_site_aniso_U_33
_atom_site_aniso_U_23
_atom_site_aniso_U_13
_atom_site_aniso_U_12
C1 0.106(7) 0.071(5) 0.096(6) 0.018(5) -0.078(6) -0.032(5)
C2 0.095(6) 0.080(6) 0.079(6) 0.023(5) -0.057(5) -0.029(5)
C3 0.091(7) 0.064(5) 0.117(9) 0.014(5) -0.053(7) -0.020(5)
C4 0.124(8) 0.056(5) 0.105(7) 0.034(5) -0.064(7) -0.025(5)
C5 0.074(4) 0.039(3) 0.038(3) 0.006(2) -0.024(3) -0.021(3)
C10 0.125(8) 0.055(4) 0.065(5) 0.004(3) -0.047(5) -0.035(5)
C20 0.105(8) 0.071(6) 0.096(7) 0.022(5) -0.045(6) -0.037(5)
C31 0.084(5) 0.040(3) 0.035(3) 0.009(2) -0.020(3) -0.020(3)
C32 0.084(5) 0.045(3) 0.041(3) 0.010(2) -0.026(3) -0.022(3)
C33 0.098(6) 0.047(3) 0.036(3) 0.012(2) -0.026(3) -0.015(3)
C34 0.105(6) 0.048(3) 0.039(3) 0.017(3) -0.021(3) -0.016(4)
C35 0.105(6) 0.040(3) 0.043(3) 0.012(3) -0.026(3) -0.027(3)
C40 0.086(5) 0.045(3) 0.045(3) 0.012(3) -0.032(3) -0.024(3)
C41 0.098(6) 0.045(3) 0.046(3) 0.005(3) -0.033(3) -0.029(3)
C42 0.109(7) 0.050(4) 0.061(4) 0.023(3) -0.036(4) -0.035(4)
C43 0.138(9) 0.047(4) 0.087(6) 0.011(4) -0.056(6) -0.044(5)
C44 0.138(8) 0.057(4) 0.059(4) 0.008(3) -0.053(5) -0.043(5)
C45 0.121(7) 0.048(4) 0.042(3) 0.006(3) -0.036(4) -0.032(4)
C51 0.083(5) 0.036(3) 0.042(3) 0.014(2) -0.027(3) -0.015(3)
C52 0.085(5) 0.048(3) 0.045(3) 0.014(3) -0.024(3) -0.013(3)
C53 0.107(6) 0.050(4) 0.041(3) 0.016(3) -0.018(4) -0.005(4)
C54 0.145(9) 0.049(4) 0.037(3) 0.011(3) -0.020(5) -0.006(5)
C55 0.135(8) 0.043(3) 0.042(3) 0.010(3) -0.047(5) -0.021(4)
C60 0.092(5) 0.037(3) 0.030(2) 0.007(2) -0.025(3) -0.018(3)
C61 0.090(5) 0.044(3) 0.039(3) 0.010(3) -0.028(3) -0.017(3)
C62 0.085(5) 0.036(3) 0.042(3) 0.013(2) -0.022(3) -0.016(3)
C63 0.096(5) 0.037(3) 0.035(3) 0.013(2) -0.023(3) -0.014(3)
C64 0.097(5) 0.036(3) 0.037(3) 0.006(2) -0.029(3) -0.010(3)
C65 0.105(6) 0.032(3) 0.038(3) 0.002(2) -0.027(3) -0.021(3)
C66 0.083(6) 0.043(3) 0.057(4) 0.020(3) -0.023(4) -0.014(3)
C67 0.098(6) 0.044(3) 0.055(4) 0.004(3) -0.036(4) -0.011(4)
C70 0.092(5) 0.046(3) 0.033(3) 0.013(2) -0.025(3) -0.016(3)
C71 0.104(6) 0.046(3) 0.043(3) 0.015(3) -0.016(4) -0.031(4)
C72 0.098(6) 0.054(4) 0.044(3) 0.011(3) -0.012(4) -0.021(4)
C73 0.089(6) 0.086(6) 0.056(4) 0.015(4) -0.011(4) -0.020(5)
C74 0.112(8) 0.079(6) 0.073(6) -0.019(5) -0.034(6) -0.029(5)
C75 0.096(6) 0.070(5) 0.053(4) -0.003(3) -0.029(4) -0.026(4)
C76 0.139(10) 0.065(5) 0.052(4) 0.005(4) 0.005(5) -0.031(6)
C77 0.110(11) 0.135(15) 0.123(12) -0.024(11) 0.011(10) -0.023(10)
C80 0.108(6) 0.043(3) 0.036(3) 0.019(3) -0.033(3) -0.024(3)
C81 0.109(6) 0.038(3) 0.047(3) 0.021(3) -0.031(4) -0.020(3)
C82 0.108(6) 0.043(3) 0.052(4) 0.014(3) -0.034(4) -0.015(4)
C83 0.127(7) 0.035(3) 0.057(4) 0.010(3) -0.043(4) -0.022(4)
C84 0.148(9) 0.050(4) 0.045(4) 0.022(3) -0.041(5) -0.035(5)
C85 0.147(8) 0.041(3) 0.039(3) 0.018(3) -0.038(4) -0.030(4)
C86 0.133(9) 0.039(3) 0.054(4) 0.005(3) -0.032(5) -0.009(4)
C87 0.222(16) 0.054(5) 0.059(5) 0.024(4) -0.045(7) -0.045(7)
C90 0.102(6) 0.046(3) 0.036(3) 0.014(2) -0.028(3) -0.022(3)
C91 0.094(6) 0.064(4) 0.036(3) 0.013(3) -0.023(3) -0.021(4)
C92 0.096(7) 0.098(7) 0.050(4) 0.006(4) -0.026(4) -0.021(5)
C93 0.099(7) 0.100(7) 0.074(6) 0.030(5) -0.034(5) -0.030(6)
C94 0.102(8) 0.130(10) 0.064(5) 0.052(6) -0.018(5) -0.018(7)
C95 0.096(6) 0.082(6) 0.049(4) 0.031(4) -0.020(4) -0.011(5)
C96 0.093(7) 0.146(12) 0.055(5) 0.014(6) -0.019(5) -0.013(7)
C97 0.120(13) 0.27(3) 0.103(11) 0.103(17) -0.026(10) -0.006(16)
N1 0.089(4) 0.039(3) 0.038(2) 0.012(2) -0.029(3) -0.024(3)
N3 0.095(4) 0.033(2) 0.037(2) 0.0074(19) -0.031(3) -0.016(2)
O1 0.086(4) 0.037(2) 0.049(2) 0.0026(17) -0.031(2) -0.020(2)
O10 0.182(9) 0.054(3) 0.099(5) 0.008(3) -0.070(6) -0.053(4)
O20 0.120(7) 0.109(6) 0.106(6) 0.024(5) -0.019(5) -0.046(5)
O100 0.125(10) 0.33(3) 0.24(2) -0.19(2) 0.003(12) -0.036(14)
F1 0.094(4) 0.059(3) 0.084(3) 0.015(2) -0.021(3) -0.028(2)
F2 0.129(5) 0.052(2) 0.074(3) 0.000(2) -0.025(3) -0.037(3)
F3 0.114(4) 0.057(3) 0.099(4) 0.045(3) -0.046(3) -0.035(3)
F4 0.104(7) 0.49(3) 0.138(9) -0.162(15) -0.057(6) -0.006(11)
F5 0.152(6) 0.067(3) 0.108(5) -0.005(3) -0.079(5) -0.027(3)
F6 0.361(17) 0.077(4) 0.208(10) 0.078(6) -0.235(13) -0.103(7)
F7 0.213(8) 0.078(3) 0.045(2) 0.002(2) -0.034(4) -0.054(4)
F8 0.169(6) 0.049(2) 0.069(3) 0.003(2) -0.012(3) -0.025(3)
F9 0.154(8) 0.114(6) 0.130(7) -0.038(5) 0.044(7) -0.040(6)
F10 0.172(9) 0.109(7) 0.189(11) -0.022(7) 0.003(8) -0.081(7)
F11 0.106(6) 0.167(10) 0.264(16) -0.105(11) -0.064(8) -0.030(6)
F12 0.118(7) 0.195(13) 0.242(17) -0.085(12) 0.035(9) -0.079(8)
F13 0.229(9) 0.046(2) 0.064(3) -0.002(2) -0.045(4) -0.026(4)
F14 0.136(6) 0.087(4) 0.056(3) 0.009(3) -0.014(3) 0.005(4)
F15 0.147(5) 0.052(2) 0.045(2) 0.0062(18) -0.039(3) -0.010(3)
F16 0.67(4) 0.059(4) 0.047(3) 0.010(3) 0.041(8) -0.120(10)
F17 0.253(11) 0.052(3) 0.086(4) 0.025(3) -0.022(5) -0.052(5)
F18 0.241(16) 0.27(2) 0.31(2) 0.26(2) -0.104(16) -0.052(15)
F19 0.167(7) 0.126(6) 0.052(3) 0.002(3) -0.043(4) -0.024(5)
F20 0.156(8) 0.248(15) 0.090(5) -0.057(7) -0.050(5) -0.027(9)
F21 0.272(14) 0.131(7) 0.068(4) 0.027(4) -0.080(6) -0.012(8)
F22 0.40(4) 0.53(5) 0.117(9) -0.011(17) 0.012(14) -0.39(4)
F23 0.143(7) 0.183(9) 0.070(4) 0.052(5) -0.003(4) -0.027(6)
F24 0.119(9) 0.60(6) 0.153(12) 0.16(2) 0.026(8) 0.061(18)
Mo 0.0896(5) 0.0398(3) 0.0584(4) 0.0095(2) -0.0377(3) -0.0257(3)
B1 0.095(6) 0.046(4) 0.033(3) 0.013(3) -0.024(3) -0.020(4)

loop_
_atom_type_symbol
_atom_type_description
_atom_type_scat_dispersion_real
_atom_type_scat_dispersion_imag
_atom_type_scat_source
C C 0.0181 0.0091 'International Tables Vol C Tables 4.2.6.8 and 6.1.1.4'
H H 0.0000 0.0000 'International Tables Vol C Tables 4.2.6.8 and 6.1.1.4'
C C 0.0181 0.0091 'International Tables Vol C Tables 4.2.6.8 and 6.1.1.4'
N N 0.0311 0.0180 'International Tables Vol C Tables 4.2.6.8 and 6.1.1.4'
O O 0.0492 0.0322 'International Tables Vol C Tables 4.2.6.8 and 6.1.1.4'
F F 0.0727 0.0534 'International Tables Vol C Tables 4.2.6.8 and 6.1.1.4'
Mo Mo -0.0483 2.7339 'International Tables Vol C Tables 4.2.6.8 and 6.1.1.4'
B B 0.0090 0.0039 'International Tables Vol C Tables 4.2.6.8 and 6.1.1.4'
Cl Cl 0.3639 0.7018 'International Tables Vol C Tables 4.2.6.8 and 6.1.1.4'

loop_
_geom_angle_atom_site_label_1
_geom_angle_atom_site_label_2
_geom_angle_atom_site_label_3
_geom_angle
_geom_angle_site_symmetry_1
_geom_angle_site_symmetry_3
_geom_angle_publ_flag
C2 C1 Mo 68.3(4) . . ?
C2 C1 H1A 116.8 . . ?
Mo C1 H1A 116.8 . . ?
C2 C1 H1B 116.8 . . ?
Mo C1 H1B 116.8 . . ?
H1A C1 H1B 113.9 . . ?
C1 C2 C3 116.3(10) . . ?
C1 C2 C4 120.9(12) . . ?
C3 C2 C4 122.6(11) . . ?
C1 C2 Mo 77.0(5) . . ?
C3 C2 Mo 73.5(5) . . ?
C4 C2 Mo 115.9(6) . . ?
C2 C3 Mo 69.9(6) . . ?
C2 C3 H3A 116.7 . . ?
Mo C3 H3A 116.7 . . ?
C2 C3 H3B 116.7 . . ?
Mo C3 H3B 116.7 . . ?
H3A C3 H3B 113.7 . . ?
C2 C4 H4A 109.5 . . ?
C2 C4 H4B 109.5 . . ?
H4A C4 H4B 109.5 . . ?
C2 C4 H4C 109.5 . . ?
H4A C4 H4C 109.5 . . ?
H4B C4 H4C 109.5 . . ?
O1 C5 C40 108.4(6) . . ?
O1 C5 C51 105.9(5) . . ?
C40 C5 C51 115.4(6) . . ?
O1 C5 C31 108.3(5) . . ?
C40 C5 C31 116.6(5) . . ?
C51 C5 C31 101.5(5) . . ?
O10 C10 Mo 178.1(12) . . ?
O20 C20 Mo 178.9(11) . . ?
N1 C31 C32 122.4(6) . . ?
N1 C31 C5 111.3(5) . . ?
C32 C31 C5 126.2(6) . . ?
C31 C32 C33 118.6(7) . . ?
C31 C32 H32 120.7 . . ?
C33 C32 H32 120.7 . . ?
C34 C33 C32 119.3(7) . . ?
C34 C33 H33 120.3 . . ?
C32 C33 H33 120.3 . . ?
C33 C34 C35 118.8(6) . . ?
C33 C34 H34 120.6 . . ?
C35 C34 H34 120.6 . . ?
N1 C35 C34 122.8(7) . . ?
N1 C35 H35 118.6 . . ?
C34 C35 H35 118.6 . . ?
C45 C40 C41 118.5(6) . . ?
C45 C40 C5 121.6(6) . . ?
C41 C40 C5 119.3(5) . . ?
C42 C41 C40 121.3(7) . . ?
C42 C41 H41 119.3 . . ?
C40 C41 H41 119.3 . . ?
C41 C42 C43 119.4(7) . . ?
C41 C42 H42 120.3 . . ?
C43 C42 H42 120.3 . . ?
C42 C43 C44 120.0(7) . . ?
C42 C43 H43 120.0 . . ?
C44 C43 H43 120.0 . . ?
C45 C44 C43 118.7(7) . . ?
C45 C44 H44 120.7 . . ?
C43 C44 H44 120.7 . . ?
C40 C45 C44 122.1(7) . . ?
C40 C45 H45 119.0 . . ?
C44 C45 H45 119.0 . . ?
N3 C51 C52 122.8(7) . . ?
N3 C51 C5 113.1(7) . . ?
C52 C51 C5 123.9(6) . . ?
C51 C52 C53 118.9(8) . . ?
C51 C52 H52 120.5 . . ?
C53 C52 H52 120.5 . . ?
C54 C53 C52 117.9(9) . . ?
C54 C53 H53 121.0 . . ?
C52 C53 H53 121.0 . . ?
C55 C54 C53 119.3(8) . . ?
C55 C54 H54 120.4 . . ?
C53 C54 H54 120.4 . . ?
C54 C55 N3 124.7(8) . . ?
C54 C55 H55 117.7 . . ?
N3 C55 H55 117.7 . . ?
C61 C60 C65 115.4(5) . . ?
C61 C60 B1 124.0(6) . . ?
C65 C60 B1 120.4(6) . . ?
C60 C61 C62 122.7(6) . . ?
C60 C61 H61 118.6 . . ?
C62 C61 H61 118.6 . . ?
C63 C62 C61 120.5(6) . . ?
C63 C62 C66 121.0(5) . . ?
C61 C62 C66 118.4(6) . . ?
C62 C63 C64 117.6(5) . . ?
C62 C63 H63 121.2 . . ?
C64 C63 H63 121.2 . . ?
C65 C64 C63 121.5(6) . . ?
C65 C64 C67 118.9(6) . . ?
C63 C64 C67 119.6(5) . . ?
C64 C65 C60 122.2(6) . . ?
C64 C65 H65 118.9 . . ?
C60 C65 H65 118.9 . . ?
F1 C66 F3 108.3(7) . . ?
F1 C66 F2 106.6(7) . . ?
F3 C66 F2 105.0(7) . . ?
F1 C66 C62 112.7(7) . . ?
F3 C66 C62 112.4(6) . . ?
F2 C66 C62 111.4(6) . . ?
F6 C67 F4 106.6(14) . . ?
F6 C67 F5 107.4(9) . . ?
F4 C67 F5 101.6(12) . . ?
F6 C67 C64 115.1(7) . . ?
F4 C67 C64 112.9(7) . . ?
F5 C67 C64 112.2(7) . . ?
C75 C70 C71 116.8(8) . . ?
C75 C70 B1 120.8(7) . . ?
C71 C70 B1 122.3(7) . . ?
C72 C71 C70 123.0(8) . . ?
C72 C71 H71 118.5 . . ?
C70 C71 H71 118.5 . . ?
C71 C72 C73 120.3(9) . . ?
C71 C72 C76 120.1(8) . . ?
C73 C72 C76 119.6(10) . . ?
C72 C73 C74 116.1(10) . . ?
C72 C73 H73 122.0 . . ?
C74 C73 H73 122.0 . . ?
C75 C74 C73 122.6(10) . . ?
C75 C74 C77 117.9(10) . . ?
C73 C74 C77 119.5(12) . . ?
C70 C75 C74 121.2(8) . . ?
C70 C75 H75 119.4 . . ?
C74 C75 H75 119.4 . . ?
F9 C76 F7 107.5(10) . . ?
F9 C76 F8 106.1(10) . . ?
F7 C76 F8 105.8(10) . . ?
F9 C76 C72 113.2(11) . . ?
F7 C76 C72 112.1(10) . . ?
F8 C76 C72 111.5(7) . . ?
F11 C77 F12 114.2(19) . . ?
F11 C77 F10 103.1(17) . . ?
F12 C77 F10 108.1(18) . . ?
F11 C77 C74 115.4(17) . . ?
F12 C77 C74 108.8(15) . . ?
F10 C77 C74 106.6(15) . . ?
C81 C80 C85 114.6(7) . . ?
C81 C80 B1 125.8(5) . . ?
C85 C80 B1 119.6(6) . . ?
C80 C81 C82 123.3(6) . . ?
C80 C81 H81 118.4 . . ?
C82 C81 H81 118.4 . . ?
C83 C82 C81 120.9(8) . . ?
C83 C82 C86 119.7(7) . . ?
C81 C82 C86 119.4(6) . . ?
C84 C83 C82 117.4(7) . . ?
C84 C83 H83 121.3 . . ?
C82 C83 H83 121.3 . . ?
C83 C84 C85 121.9(6) . . ?
C83 C84 C87 118.0(8) . . ?
C85 C84 C87 120.1(8) . . ?
C84 C85 C80 122.0(7) . . ?
C84 C85 H85 119.0 . . ?
C80 C85 H85 119.0 . . ?
F13 C86 F15 108.1(8) . . ?
F13 C86 F14 106.4(9) . . ?
F15 C86 F14 104.4(7) . . ?
F13 C86 C82 113.4(7) . . ?
F15 C86 C82 112.4(8) . . ?
F14 C86 C82 111.5(8) . . ?
F16 C87 F17 107.5(13) . . ?
F16 C87 F18 104.0(17) . . ?
F17 C87 F18 99.9(16) . . ?
F16 C87 C84 115.7(11) . . ?
F17 C87 C84 115.7(9) . . ?
F18 C87 C84 112.4(14) . . ?
C95 C90 C91 116.2(8) . . ?
C95 C90 B1 121.6(6) . . ?
C91 C90 B1 122.0(8) . . ?
C92 C91 C90 120.3(9) . . ?
C92 C91 H91 119.8 . . ?
C90 C91 H91 119.8 . . ?
C93 C92 C91 122.9(8) . . ?
C93 C92 C96 116.6(10) . . ?
C91 C92 C96 120.5(10) . . ?
C92 C93 C94 116.8(11) . . ?
C92 C93 H93 121.6 . . ?
C94 C93 H93 121.6 . . ?
C95 C94 C93 120.6(11) . . ?
C95 C94 C97 121.3(11) . . ?
C93 C94 C97 118.0(13) . . ?
C94 C95 C90 122.9(8) . . ?
C94 C95 H95 118.5 . . ?
C90 C95 H95 118.5 . . ?
F20 C96 F19 101.0(13) . . ?
F20 C96 F21 102.3(12) . . ?
F19 C96 F21 115.7(11) . . ?
F20 C96 C92 115.1(12) . . ?
F19 C96 C92 112.8(10) . . ?
F21 C96 C92 109.5(12) . . ?
F24 C97 F22 110(2) . . ?
F24 C97 F23 103(3) . . ?
F22 C97 F23 108.3(17) . . ?
F24 C97 C94 112.8(18) . . ?
F22 C97 C94 112(3) . . ?
F23 C97 C94 111.6(18) . . ?
C35 N1 C31 117.9(6) . . ?
C35 N1 Mo 125.6(5) . . ?
C31 N1 Mo 116.3(4) . . ?
C55 N3 C51 116.5(8) . . ?
C55 N3 Mo 128.7(6) . . ?
C51 N3 Mo 114.5(5) . . ?
C5 O1 Mo 108.9(4) . . ?
C5 O1 H1 112(7) . . ?
Mo O1 H1 130(7) . . ?
H500 O100 H600 118(8) . . ?
C20 Mo C10 81.0(5) . . ?
C20 Mo O1 103.8(4) . . ?
C10 Mo O1 168.2(4) . . ?
C20 Mo C2 105.3(5) . . ?
C10 Mo C2 101.4(4) . . ?
O1 Mo C2 87.8(3) . . ?
C20 Mo N1 86.1(3) . . ?
C10 Mo N1 98.0(3) . . ?
O1 Mo N1 71.87(18) . . ?
C2 Mo N1 158.7(3) . . ?
C20 Mo N3 164.3(3) . . ?
C10 Mo N3 101.7(4) . . ?
O1 Mo N3 70.8(2) . . ?
C2 Mo N3 89.4(4) . . ?
N1 Mo N3 78.2(2) . . ?
C20 Mo C3 71.1(5) . . ?
C10 Mo C3 108.1(4) . . ?
O1 Mo C3 83.7(3) . . ?
C2 Mo C3 36.6(5) . . ?
N1 Mo C3 141.5(4) . . ?
N3 Mo C3 121.6(4) . . ?
C20 Mo C1 109.1(4) . . ?
C10 Mo C1 68.4(3) . . ?
O1 Mo C1 118.9(2) . . ?
C2 Mo C1 34.7(4) . . ?
N1 Mo C1 156.8(4) . . ?
N3 Mo C1 86.1(4) . . ?
C3 Mo C1 61.6(5) . . ?
C70 B1 C80 112.5(6) . . ?
C70 B1 C60 104.4(6) . . ?
C80 B1 C60 112.1(5) . . ?
C70 B1 C90 112.4(6) . . ?
C80 B1 C90 104.8(7) . . ?
C60 B1 C90 110.7(6) . . ?

loop_
_geom_bond_atom_site_label_1
_geom_bond_atom_site_label_2
_geom_bond_distance
_geom_bond_site_symmetry_2
_geom_bond_publ_flag
C1 C2 1.363(16) . ?
C1 Mo 2.333(7) . ?
C1 H1A 0.9700 . ?
C1 H1B 0.9700 . ?
C2 C3 1.41(2) . ?
C2 C4 1.529(14) . ?
C2 Mo 2.225(8) . ?
C3 Mo 2.272(11) . ?
C3 H3A 0.9700 . ?
C3 H3B 0.9700 . ?
C4 H4A 0.9600 . ?
C4 H4B 0.9600 . ?
C4 H4C 0.9600 . ?
C5 O1 1.412(10) . ?
C5 C40 1.524(9) . ?
C5 C51 1.538(10) . ?
C5 C31 1.548(8) . ?
C10 O10 1.161(11) . ?
C10 Mo 1.943(8) . ?
C20 O20 1.193(17) . ?
C20 Mo 1.935(14) . ?
C31 N1 1.361(9) . ?
C31 C32 1.362(10) . ?
C32 C33 1.404(9) . ?
C32 H32 0.9300 . ?
C33 C34 1.370(12) . ?
C33 H33 0.9300 . ?
C34 C35 1.374(12) . ?
C34 H34 0.9300 . ?
C35 N1 1.344(8) . ?
C35 H35 0.9300 . ?
C40 C45 1.366(10) . ?
C40 C41 1.396(9) . ?
C41 C42 1.382(10) . ?
C41 H41 0.9300 . ?
C42 C43 1.394(14) . ?
C42 H42 0.9300 . ?
C43 C44 1.399(13) . ?
C43 H43 0.9300 . ?
C44 C45 1.396(11) . ?
C44 H44 0.9300 . ?
C45 H45 0.9300 . ?
C51 N3 1.357(9) . ?
C51 C52 1.374(13) . ?
C52 C53 1.399(12) . ?
C52 H52 0.9300 . ?
C53 C54 1.393(15) . ?
C53 H53 0.9300 . ?
C54 C55 1.335(17) . ?
C54 H54 0.9300 . ?
C55 N3 1.350(11) . ?
C55 H55 0.9300 . ?
C60 C61 1.397(9) . ?
C60 C65 1.408(10) . ?
C60 B1 1.644(8) . ?
C61 C62 1.402(8) . ?
C61 H61 0.9300 . ?
C62 C63 1.378(10) . ?
C62 C66 1.505(10) . ?
C63 C64 1.406(10) . ?
C63 H63 0.9300 . ?
C64 C65 1.373(8) . ?
C64 C67 1.507(10) . ?
C65 H65 0.9300 . ?
C66 F1 1.299(12) . ?
C66 F3 1.331(8) . ?
C66 F2 1.353(11) . ?
C67 F6 1.250(10) . ?
C67 F4 1.276(18) . ?
C67 F5 1.313(11) . ?
C70 C75 1.357(12) . ?
C70 C71 1.399(11) . ?
C70 B1 1.636(13) . ?
C71 C72 1.368(14) . ?
C71 H71 0.9300 . ?
C72 C73 1.384(14) . ?
C72 C76 1.496(14) . ?
C73 C74 1.410(16) . ?
C73 H73 0.9300 . ?
C74 C75 1.366(17) . ?
C74 C77 1.58(2) . ?
C75 H75 0.9300 . ?
C76 F9 1.328(18) . ?
C76 F7 1.333(16) . ?
C76 F8 1.338(11) . ?
C77 F11 1.18(3) . ?
C77 F12 1.34(2) . ?
C77 F10 1.37(3) . ?
C80 C81 1.380(11) . ?
C80 C85 1.410(8) . ?
C80 B1 1.643(11) . ?
C81 C82 1.386(11) . ?
C81 H81 0.9300 . ?
C82 C83 1.379(10) . ?
C82 C86 1.496(12) . ?
C83 C84 1.366(13) . ?
C83 H83 0.9300 . ?
C84 C85 1.381(12) . ?
C84 C87 1.501(10) . ?
C85 H85 0.9300 . ?
C86 F13 1.323(10) . ?
C86 F15 1.337(10) . ?
C86 F14 1.354(15) . ?
C87 F16 1.214(18) . ?
C87 F17 1.285(14) . ?
C87 F18 1.29(3) . ?
C90 C95 1.374(14) . ?
C90 C91 1.408(9) . ?
C90 B1 1.648(12) . ?
C91 C92 1.369(15) . ?
C91 H91 0.9300 . ?
C92 C93 1.365(18) . ?
C92 C96 1.518(13) . ?
C93 C94 1.396(16) . ?
C93 H93 0.9300 . ?
C94 C95 1.364(18) . ?
C94 C97 1.53(2) . ?
C95 H95 0.9300 . ?
C96 F20 1.28(2) . ?
C96 F19 1.332(17) . ?
C96 F21 1.38(2) . ?
C97 F24 1.24(3) . ?
C97 F22 1.27(4) . ?
C97 F23 1.35(3) . ?
N1 Mo 2.238(5) . ?
N3 Mo 2.262(7) . ?
O1 Mo 2.192(4) . ?
O1 H1 0.89(8) . ?
O100 H500 1.01(5) . ?
O100 H600 0.99(6) . ?
